data_7029430
loop_
_publ_author_name
'Jia, Hong-Li'
'Shi, Zhan'
'Yang, Qing-Feng'
'Yu, Jie-Hui'
'Xu, Ji-Qing'

_publ_section_title
;
 New hybrid Cd(ii) compounds: synthesis and structural characterization.
;
_journal_issue 15
_journal_name_full 'Dalton transactions (Cambridge, England : 2003)'
_journal_page_first 5806
_journal_page_last 5814
_journal_paper_doi 10.1039/c3dt53020e
_journal_volume 43
_journal_year 2014
_chemical_formula_sum 'C4 H4 Cd N6 O2'
_chemical_formula_weight 280.53
_chemical_name_systematic
; 
 ? 
;
_space_group_IT_number 14
_symmetry_cell_setting monoclinic
_symmetry_space_group_name_Hall '-P 2yn'
_symmetry_space_group_name_H-M 'P 1 21/n 1'
_atom_sites_solution_hydrogens geom
_atom_sites_solution_primary direct
_atom_sites_solution_secondary difmap
_audit_creation_method SHELXL-97
_cell_angle_alpha 90.00
_cell_angle_beta 95.16(3)
_cell_angle_gamma 90.00
_cell_formula_units_Z 2
_cell_length_a 6.6354(13)
_cell_length_b 8.6178(17)
_cell_length_c 6.8749(14)
_cell_measurement_reflns_used 13712
_cell_measurement_temperature 293(2)
_cell_measurement_theta_max 27.455
_cell_measurement_theta_min 3.06
_cell_volume 391.53(14)
_computing_cell_refinement Process-auto
_computing_data_collection Process-auto
_computing_data_reduction Process-auto
_computing_molecular_graphics 'Bruker SHELXTL'
_computing_publication_material 'Bruker SHELXTL'
_computing_structure_refinement 'SHELXL-97 (Sheldrick, 1997)'
_computing_structure_solution 'SHELXS-97 (Sheldrick, 1990)'
_diffrn_ambient_temperature 293(2)
_diffrn_detector_area_resol_mean 10.0
_diffrn_measured_fraction_theta_full 0.999
_diffrn_measured_fraction_theta_max 0.999
_diffrn_measurement_device_type 'Rigaku RAXIS-RAPID'
_diffrn_measurement_method omega-scan
_diffrn_radiation_monochromator graphite
_diffrn_radiation_source 'fine-focus sealed tube'
_diffrn_radiation_type MoK\a
_diffrn_radiation_wavelength 0.71073
_diffrn_reflns_av_R_equivalents 0.0148
_diffrn_reflns_av_sigmaI/netI 0.0116
_diffrn_reflns_limit_h_max 8
_diffrn_reflns_limit_h_min -8
_diffrn_reflns_limit_k_max 10
_diffrn_reflns_limit_k_min -11
_diffrn_reflns_limit_l_max 8
_diffrn_reflns_limit_l_min -8
_diffrn_reflns_number 3706
_diffrn_reflns_theta_full 27.43
_diffrn_reflns_theta_max 27.43
_diffrn_reflns_theta_min 3.80
_diffrn_standards_decay_% 0
_diffrn_standards_interval_count 0
_diffrn_standards_interval_time 0
_diffrn_standards_number 0
_exptl_absorpt_coefficient_mu 2.764
_exptl_absorpt_correction_T_max 0.759
_exptl_absorpt_correction_T_min 0.705
_exptl_absorpt_correction_type empirical
_exptl_absorpt_process_details Process-auto
_exptl_crystal_colour colorless
_exptl_crystal_density_diffrn 2.380
_exptl_crystal_density_method 'not measured'
_exptl_crystal_description needle
_exptl_crystal_F_000 268
_exptl_crystal_size_max 0.13
_exptl_crystal_size_mid 0.11
_exptl_crystal_size_min 0.10
_refine_diff_density_max 0.833
_refine_diff_density_min -1.050
_refine_diff_density_rms 0.185
_refine_ls_extinction_method none
_refine_ls_goodness_of_fit_ref 1.112
_refine_ls_hydrogen_treatment mixed
_refine_ls_matrix_type full
_refine_ls_number_parameters 65
_refine_ls_number_reflns 887
_refine_ls_number_restraints 0
_refine_ls_restrained_S_all 1.112
_refine_ls_R_factor_all 0.0294
_refine_ls_R_factor_gt 0.0284
_refine_ls_shift/su_max 0.000
_refine_ls_shift/su_mean 0.000
_refine_ls_structure_factor_coef Fsqd
_refine_ls_weighting_details 'calc w=1/[\s^2^(Fo^2^)+(0.0500P)^2^+1.5264P] where P=(Fo^2^+2Fc^2^)/3'
_refine_ls_weighting_scheme calc
_refine_ls_wR_factor_gt 0.0851
_refine_ls_wR_factor_ref 0.0858
_reflns_number_gt 848
_reflns_number_total 887
_reflns_threshold_expression >2sigma(I)
_cod_data_source_file c3dt53020e.txt
_cod_data_source_block 5
_cod_original_cell_volume 391.53(13)
_cod_original_sg_symbol_H-M p2(1)/n
_cod_database_code 7029430

loop_
_symmetry_equiv_pos_as_xyz
'x, y, z'
'-x+1/2, y+1/2, -z+1/2'
'-x, -y, -z'
'x-1/2, -y-1/2, z-1/2'

loop_
_atom_site_label
_atom_site_type_symbol
_atom_site_fract_x
_atom_site_fract_y
_atom_site_fract_z
_atom_site_U_iso_or_equiv
_atom_site_adp_type
_atom_site_occupancy
_atom_site_symmetry_multiplicity
_atom_site_calc_flag
_atom_site_refinement_flags
Cd1 Cd 0.0000 -0.5000 -0.5000 0.01319(17) Uani 1 2 d S
N1 N 0.7518(5) -0.3551(4) -0.6759(6) 0.0283(8) Uani 1 1 d .
N2 N 0.2629(4) -0.3552(3) -0.5926(4) 0.0110(5) Uani 1 1 d .
H2A H 0.3781 -0.3986 -0.5621 0.013 Uiso 1 1 calc R
N3 N 0.4601(5) -0.1807(4) -0.7437(5) 0.0210(7) Uani 1 1 d .
C1 C 0.6113(5) -0.2759(5) -0.7025(6) 0.0199(7) Uani 1 1 d .
C2 C 0.2799(5) -0.2271(4) -0.6774(5) 0.0168(7) Uani 1 1 d .
OH1 O 0.1250(5) -0.1297(4) -0.7087(6) 0.0453(9) Uani 1 1 d .
H0 H -0.022(9) -0.160(7) -0.670(8) 0.043(16) Uiso 1 1 d .

loop_
_atom_site_aniso_label
_atom_site_aniso_U_11
_atom_site_aniso_U_22
_atom_site_aniso_U_33
_atom_site_aniso_U_23
_atom_site_aniso_U_13
_atom_site_aniso_U_12
Cd1 0.0100(2) 0.0118(2) 0.0181(2) -0.00011(10) 0.00332(15) 0.00016(10)
N1 0.0176(16) 0.0316(19) 0.0357(19) 0.0145(15) 0.0027(14) 0.0055(14)
N2 0.0047(11) 0.0080(12) 0.0212(14) 0.0051(11) 0.0061(10) -0.0005(10)
N3 0.0136(15) 0.0212(15) 0.0290(17) 0.0116(13) 0.0061(12) 0.0020(12)
C1 0.0154(17) 0.0217(18) 0.0229(17) 0.0075(14) 0.0026(13) -0.0034(14)
C2 0.0139(16) 0.0167(16) 0.0205(17) 0.0005(13) 0.0049(13) -0.0015(13)
OH1 0.0276(17) 0.039(2) 0.071(3) 0.0190(18) 0.0168(17) 0.0068(15)

loop_
_atom_type_symbol
_atom_type_description
_atom_type_scat_dispersion_real
_atom_type_scat_dispersion_imag
_atom_type_scat_source
C C 0.0033 0.0016 'International Tables Vol C Tables 4.2.6.8 and 6.1.1.4'
H H 0.0000 0.0000 'International Tables Vol C Tables 4.2.6.8 and 6.1.1.4'
N N 0.0061 0.0033 'International Tables Vol C Tables 4.2.6.8 and 6.1.1.4'
Cd Cd -0.8075 1.2024 'International Tables Vol C Tables 4.2.6.8 and 6.1.1.4'
O O 0.0106 0.0060 'International Tables Vol C Tables 4.2.6.8 and 6.1.1.4'

loop_
_geom_angle_atom_site_label_1
_geom_angle_atom_site_label_2
_geom_angle_atom_site_label_3
_geom_angle
_geom_angle_site_symmetry_1
_geom_angle_site_symmetry_3
N2 Cd1 N2 180.00(11) . 3_544
N2 Cd1 N1 85.12(11) . 3_644
N2 Cd1 N1 94.88(11) 3_544 3_644
N2 Cd1 N1 94.88(11) . 1_455
N2 Cd1 N1 85.12(11) 3_544 1_455
N1 Cd1 N1 180.000(1) 3_644 1_455
N2 Cd1 N3 89.29(11) . 4_556
N2 Cd1 N3 90.71(11) 3_544 4_556
N1 Cd1 N3 95.00(13) 3_644 4_556
N1 Cd1 N3 85.00(13) 1_455 4_556
N2 Cd1 N3 90.71(11) . 2_543
N2 Cd1 N3 89.29(11) 3_544 2_543
N1 Cd1 N3 85.00(13) 3_644 2_543
N1 Cd1 N3 95.00(13) 1_455 2_543
N3 Cd1 N3 180.000(1) 4_556 2_543
C1 N1 Cd1 157.7(3) . 1_655
C2 N2 Cd1 135.4(2) . .
C1 N3 C2 114.7(3) . .
C1 N3 Cd1 115.8(2) . 2_553
C2 N3 Cd1 126.3(2) . 2_553
N1 C1 N3 175.3(4) . .
N2 C2 OH1 121.9(3) . .
N2 C2 N3 121.7(3) . .
OH1 C2 N3 116.4(3) . .

loop_
_geom_bond_atom_site_label_1
_geom_bond_atom_site_label_2
_geom_bond_distance
_geom_bond_site_symmetry_2
Cd1 N2 2.281(3) .
Cd1 N2 2.281(3) 3_544
Cd1 N1 2.319(3) 3_644
Cd1 N1 2.319(3) 1_455
Cd1 N3 2.384(3) 4_556
Cd1 N3 2.384(3) 2_543
N1 C1 1.156(5) .
N1 Cd1 2.319(3) 1_655
N2 C2 1.258(4) .
N3 C1 1.308(5) .
N3 C2 1.376(4) .
N3 Cd1 2.384(3) 2_553
C2 OH1 1.330(5) .
